data_2239866
loop_
_publ_author_name
'Wang, Qing-Ming'
'Zhu, Ming-Juan'
'Yang, Jin-Ming'
'Wang, Shan-Shan'
'Shang, Yan-Fang'

_publ_section_title
;
 Crystal structure of diethyl
 [(4-chloroanilino)(4-hydroxyphenyl)methyl]phosphonate
 <i>N</i>,<i>N</i>-dimethylformamide monosolvate
;
_journal_issue 9
_journal_name_full 'Acta Crystallographica Section E'
_journal_page_first o919
_journal_page_last o920
_journal_paper_doi 10.1107/S1600536814016626
_journal_volume 70
_journal_year 2014
_chemical_formula_iupac 'C17 H21 Cl N O4 P, C3 H7 N O'
_chemical_formula_moiety 'C17 H21 Cl N O4 P, C3 H7 N O'
_chemical_formula_sum 'C20 H28 Cl N2 O5 P'
_chemical_formula_weight 442.86
_chemical_name_systematic
;
Diethyl [(4-chloroanilino)(4-hydroxyphenyl)methyl]phosphonate
<i>N</i>,<i>N</i>-dimethylformamide monosolvate
;
_space_group_IT_number 2
_symmetry_cell_setting triclinic
_symmetry_space_group_name_Hall '-P 1'
_symmetry_space_group_name_H-M 'P -1'
_atom_sites_solution_hydrogens geom
_atom_sites_solution_primary direct
_atom_sites_solution_secondary difmap
_audit_creation_method SHELXL-97
_cell_angle_alpha 69.872(2)
_cell_angle_beta 88.159(2)
_cell_angle_gamma 83.841(2)
_cell_formula_units_Z 2
_cell_length_a 7.7230(3)
_cell_length_b 11.6834(5)
_cell_length_c 13.4582(5)
_cell_measurement_reflns_used 9970
_cell_measurement_temperature 296(2)
_cell_measurement_theta_max 27.48
_cell_measurement_theta_min 2.65
_cell_volume 1133.58(8)
_computing_cell_refinement 'SAINT (Bruker, 2000)'
_computing_data_collection 'SMART (Bruker, 2000)'
_computing_data_reduction 'SAINT (Bruker, 2000)'
_computing_molecular_graphics 'SHELXTL/PC (Sheldrick, 2008)'
_computing_publication_material 'SHELXL97 (Sheldrick, 2008)'
_computing_structure_refinement 'SHELXL97 (Sheldrick, 2008)'
_computing_structure_solution 'SHELXS97 (Sheldrick, 2008)'
_diffrn_ambient_temperature 296(2)
_diffrn_measured_fraction_theta_full 0.978
_diffrn_measured_fraction_theta_max 0.978
_diffrn_measurement_device_type 'Bruker SMART CCD area-detector'
_diffrn_measurement_method 'phi and omega scans'
_diffrn_radiation_monochromator graphite
_diffrn_radiation_source 'fine-focus sealed tube'
_diffrn_radiation_type MoK\a
_diffrn_radiation_wavelength 0.71073
_diffrn_reflns_av_R_equivalents 0.0216
_diffrn_reflns_av_sigmaI/netI 0.0230
_diffrn_reflns_limit_h_max 9
_diffrn_reflns_limit_h_min -10
_diffrn_reflns_limit_k_max 13
_diffrn_reflns_limit_k_min -15
_diffrn_reflns_limit_l_max 17
_diffrn_reflns_limit_l_min -17
_diffrn_reflns_number 17340
_diffrn_reflns_theta_full 27.58
_diffrn_reflns_theta_max 27.58
_diffrn_reflns_theta_min 3.47
_exptl_absorpt_coefficient_mu 0.271
_exptl_absorpt_correction_T_max 0.960
_exptl_absorpt_correction_T_min 0.937
_exptl_absorpt_correction_type multi-scan
_exptl_absorpt_process_details '(SADABS; Bruker, 2000)'
_exptl_crystal_colour yellow
_exptl_crystal_density_diffrn 1.297
_exptl_crystal_density_method 'not measured'
_exptl_crystal_description block
_exptl_crystal_F_000 468
_exptl_crystal_size_max 0.40
_exptl_crystal_size_mid 0.20
_exptl_crystal_size_min 0.15
_refine_diff_density_max 0.409
_refine_diff_density_min -0.405
_refine_ls_extinction_method none
_refine_ls_goodness_of_fit_ref 1.043
_refine_ls_hydrogen_treatment mixed
_refine_ls_matrix_type full
_refine_ls_number_parameters 271
_refine_ls_number_reflns 5126
_refine_ls_number_restraints 1
_refine_ls_restrained_S_all 1.060
_refine_ls_R_factor_all 0.0733
_refine_ls_R_factor_gt 0.0570
_refine_ls_shift/su_max 0.001
_refine_ls_shift/su_mean 0.000
_refine_ls_structure_factor_coef Fsqd
_refine_ls_weighting_details 'calc w=1/[\s^2^(Fo^2^)+(0.0923P)^2^+0.5091P] where P=(Fo^2^+2Fc^2^)/3'
_refine_ls_weighting_scheme calc
_refine_ls_wR_factor_gt 0.1584
_refine_ls_wR_factor_ref 0.1744
_reflns_number_gt 3982
_reflns_number_total 5126
_reflns_threshold_expression I>2\s(I)
_cod_data_source_file rz5129sup1.cif
_cod_data_source_block I
_cod_database_code 2239866
_cod_database_fobs_code 2239866

loop_
_symmetry_equiv_pos_as_xyz
'x, y, z'
'-x, -y, -z'

loop_
_atom_site_type_symbol
_atom_site_label
_atom_site_fract_x
_atom_site_fract_y
_atom_site_fract_z
_atom_site_U_iso_or_equiv
_atom_site_adp_type
_atom_site_calc_flag
_atom_site_refinement_flags
_atom_site_occupancy
_atom_site_symmetry_multiplicity
C C1 0.3710(3) 0.80977(18) 0.82727(15) 0.0377(4) Uani d . 1 1
C C2 0.3340(3) 0.93464(19) 0.77767(17) 0.0432(5) Uani d . 1 1
H H2 0.4242 0.9847 0.7633 0.052 Uiso calc R 1 1
C C3 0.0306(3) 0.9130(2) 0.76955(17) 0.0449(5) Uani d . 1 1
C C4 0.1652(3) 0.9867(2) 0.74897(18) 0.0473(5) Uani d . 1 1
H H4A 0.1425 1.0710 0.7160 0.057 Uiso calc R 1 1
C C5 0.0659(3) 0.7874(2) 0.81811(19) 0.0486(5) Uani d . 1 1
H H5 -0.0241 0.7373 0.8317 0.058 Uiso calc R 1 1
C C6 0.2337(3) 0.73708(19) 0.84612(18) 0.0456(5) Uani d . 1 1
H H6 0.2561 0.6527 0.8784 0.055 Uiso calc R 1 1
C C7 0.5553(3) 0.75408(18) 0.86193(15) 0.0394(4) Uani d . 1 1
H H7 0.6331 0.8180 0.8305 0.047 Uiso calc R 1 1
C C8 0.6226(2) 0.66491(19) 0.72271(16) 0.0394(4) Uani d . 1 1
C C9 0.6075(3) 0.5653(2) 0.69055(18) 0.0459(5) Uani d . 1 1
H H13 0.5904 0.4897 0.7410 0.055 Uiso calc R 1 1
C C10 0.6176(3) 0.5765(2) 0.58476(19) 0.0508(5) Uani d . 1 1
H H9 0.6067 0.5091 0.5645 0.061 Uiso calc R 1 1
C C11 0.6438(3) 0.6878(2) 0.50973(17) 0.0499(5) Uani d . 1 1
C C12 0.6600(3) 0.7882(2) 0.53900(18) 0.0534(6) Uani d . 1 1
H H11 0.6782 0.8631 0.4879 0.064 Uiso calc R 1 1
C C13 0.6491(3) 0.7771(2) 0.64451(18) 0.0487(5) Uani d . 1 1
H H12 0.6595 0.8452 0.6639 0.058 Uiso calc R 1 1
C C14 0.3741(5) 0.8376(4) 1.1019(2) 0.0828(9) Uani d . 1 1
H H14A 0.3369 0.7573 1.1394 0.099 Uiso calc R 1 1
H H14B 0.4171 0.8685 1.1537 0.099 Uiso calc R 1 1
C C15 0.2261(5) 0.9194(3) 1.0463(3) 0.0879(10) Uani d . 1 1
H H15A 0.2638 0.9978 1.0060 0.132 Uiso calc R 1 1
H H15B 0.1401 0.9292 1.0966 0.132 Uiso calc R 1 1
H H15C 0.1767 0.8853 0.9995 0.132 Uiso calc R 1 1
C C16 0.8504(6) 0.6584(6) 1.1231(3) 0.144(2) Uani d D 1 1
H H16A 0.8621 0.7317 1.1397 0.173 Uiso calc R 1 1
H H16B 0.7723 0.6098 1.1745 0.173 Uiso calc R 1 1
C C17 1.0151(6) 0.5904(5) 1.1311(4) 0.150(2) Uani d D 1 1
H H17A 1.0022 0.5138 1.1219 0.225 Uiso calc R 1 1
H H17B 1.0648 0.5751 1.1995 0.225 Uiso calc R 1 1
H H17C 1.0904 0.6361 1.0772 0.225 Uiso calc R 1 1
C C19 0.8263(6) 0.1600(4) 0.4743(3) 0.0995(11) Uani d . 1 1
H H19A 0.9352 0.1152 0.4677 0.149 Uiso calc R 1 1
H H19B 0.7566 0.1764 0.4122 0.149 Uiso calc R 1 1
H H19C 0.7658 0.1123 0.5355 0.149 Uiso calc R 1 1
C C20 0.8875(5) 0.3742(4) 0.3889(3) 0.0956(11) Uani d . 1 1
H H20A 0.9054 0.4455 0.4057 0.143 Uiso calc R 1 1
H H20B 0.7877 0.3919 0.3433 0.143 Uiso calc R 1 1
H H20C 0.9884 0.3515 0.3537 0.143 Uiso calc R 1 1
C C21 0.8634(4) 0.2850(3) 0.5803(3) 0.0739(8) Uani d . 1 1
H H21 0.8868 0.3608 0.5818 0.089 Uiso calc R 1 1
Cl Cl1 0.65380(12) 0.70206(8) 0.37615(5) 0.0787(3) Uani d . 1 1
N N1 0.6162(3) 0.65004(18) 0.82953(14) 0.0452(4) Uani d . 1 1
H H1A 0.589(3) 0.584(3) 0.862(2) 0.051(7) Uiso d . 1 1
N N2 0.8584(3) 0.2738(2) 0.4857(2) 0.0673(6) Uani d . 1 1
O O1 0.5143(2) 0.82636(17) 1.02988(14) 0.0611(5) Uani d . 1 1
O O2 0.4857(3) 0.60211(17) 1.06464(14) 0.0713(6) Uani d . 1 1
O O3 0.7772(3) 0.6924(2) 1.01916(15) 0.0798(6) Uani d . 1 1
O O4 -0.1380(2) 0.95971(17) 0.74345(16) 0.0611(5) Uani d . 1 1
H H4 -0.1433 1.0346 0.7171 0.092 Uiso calc R 1 1
O O9 0.8404(3) 0.2062(2) 0.66580(19) 0.0866(7) Uani d . 1 1
P P1 0.57543(8) 0.70788(5) 1.00447(4) 0.04728(19) Uani d . 1 1

loop_
_atom_site_aniso_label
_atom_site_aniso_U_11
_atom_site_aniso_U_22
_atom_site_aniso_U_33
_atom_site_aniso_U_12
_atom_site_aniso_U_13
_atom_site_aniso_U_23
C1 0.0417(10) 0.0406(10) 0.0315(9) -0.0111(8) 0.0061(7) -0.0118(8)
C2 0.0443(11) 0.0399(10) 0.0437(11) -0.0144(8) 0.0053(8) -0.0094(9)
C3 0.0425(11) 0.0519(12) 0.0413(11) -0.0078(9) 0.0032(8) -0.0167(9)
C4 0.0526(12) 0.0361(10) 0.0484(12) -0.0072(9) 0.0033(9) -0.0078(9)
C5 0.0446(12) 0.0495(12) 0.0526(12) -0.0193(9) 0.0080(9) -0.0150(10)
C6 0.0527(12) 0.0344(10) 0.0473(12) -0.0129(9) 0.0071(9) -0.0092(9)
C7 0.0430(11) 0.0397(10) 0.0319(9) -0.0105(8) 0.0056(8) -0.0064(8)
C8 0.0341(10) 0.0431(11) 0.0374(10) -0.0031(8) 0.0043(7) -0.0096(8)
C9 0.0459(11) 0.0419(11) 0.0443(11) -0.0073(9) 0.0040(9) -0.0073(9)
C10 0.0540(13) 0.0508(13) 0.0513(13) -0.0111(10) 0.0028(10) -0.0208(10)
C11 0.0511(12) 0.0614(14) 0.0377(11) -0.0103(10) 0.0040(9) -0.0165(10)
C12 0.0669(15) 0.0486(12) 0.0400(11) -0.0150(11) 0.0088(10) -0.0073(9)
C13 0.0624(14) 0.0416(11) 0.0415(11) -0.0117(10) 0.0084(10) -0.0122(9)
C14 0.094(2) 0.101(2) 0.0568(16) 0.0018(19) 0.0125(15) -0.0368(17)
C15 0.093(2) 0.089(2) 0.083(2) 0.0007(19) 0.0159(19) -0.0359(19)
C16 0.090(3) 0.240(6) 0.073(3) 0.012(3) -0.026(2) -0.021(3)
C17 0.089(3) 0.175(5) 0.120(4) -0.013(3) -0.028(3) 0.036(3)
C19 0.126(3) 0.098(3) 0.082(2) -0.023(2) -0.005(2) -0.035(2)
C20 0.089(2) 0.089(2) 0.083(2) -0.0010(19) 0.0005(19) 0.0003(19)
C21 0.0759(19) 0.0589(16) 0.084(2) 0.0154(14) -0.0077(16) -0.0272(16)
Cl1 0.1139(6) 0.0865(5) 0.0423(3) -0.0296(4) 0.0097(3) -0.0257(3)
N1 0.0548(11) 0.0377(10) 0.0362(9) -0.0040(8) 0.0068(8) -0.0046(7)
N2 0.0594(13) 0.0660(14) 0.0676(15) 0.0037(10) 0.0001(11) -0.0146(12)
O1 0.0711(11) 0.0623(11) 0.0590(10) -0.0183(9) 0.0095(8) -0.0298(9)
O2 0.1158(16) 0.0534(10) 0.0411(9) -0.0282(10) 0.0133(9) -0.0070(8)
O3 0.0603(12) 0.1195(18) 0.0472(10) 0.0072(11) -0.0112(8) -0.0166(11)
O4 0.0439(9) 0.0629(11) 0.0720(12) -0.0056(7) -0.0031(8) -0.0172(9)
O9 0.1075(17) 0.0732(14) 0.0685(14) 0.0198(12) 0.0008(12) -0.0195(11)
P1 0.0558(4) 0.0495(3) 0.0333(3) -0.0099(3) 0.0030(2) -0.0090(2)

loop_
_atom_type_symbol
_atom_type_description
_atom_type_scat_dispersion_real
_atom_type_scat_dispersion_imag
_atom_type_scat_source
C C 0.0033 0.0016 'International Tables Vol C Tables 4.2.6.8 and 6.1.1.4'
H H 0.0000 0.0000 'International Tables Vol C Tables 4.2.6.8 and 6.1.1.4'
N N 0.0061 0.0033 'International Tables Vol C Tables 4.2.6.8 and 6.1.1.4'
O O 0.0106 0.0060 'International Tables Vol C Tables 4.2.6.8 and 6.1.1.4'
P P 0.1023 0.0942 'International Tables Vol C Tables 4.2.6.8 and 6.1.1.4'
Cl Cl 0.1484 0.1585 'International Tables Vol C Tables 4.2.6.8 and 6.1.1.4'

loop_
_geom_angle_atom_site_label_1
_geom_angle_atom_site_label_2
_geom_angle_atom_site_label_3
_geom_angle
C2 C1 C6 117.98(19)
C2 C1 C7 120.88(17)
C6 C1 C7 121.12(18)
C1 C2 C4 121.24(19)
C1 C2 H2 119.4
C4 C2 H2 119.4
O4 C3 C4 122.1(2)
O4 C3 C5 118.2(2)
C4 C3 C5 119.7(2)
C3 C4 C2 119.8(2)
C3 C4 H4A 120.1
C2 C4 H4A 120.1
C6 C5 C3 119.93(19)
C6 C5 H5 120.0
C3 C5 H5 120.0
C5 C6 C1 121.4(2)
C5 C6 H6 119.3
C1 C6 H6 119.3
N1 C7 C1 114.86(17)
N1 C7 P1 108.79(13)
C1 C7 P1 110.17(13)
N1 C7 H7 107.6
C1 C7 H7 107.6
P1 C7 H7 107.6
N1 C8 C9 119.85(19)
N1 C8 C13 122.3(2)
C9 C8 C13 117.79(19)
C10 C9 C8 121.2(2)
C10 C9 H13 119.4
C8 C9 H13 119.4
C11 C10 C9 119.7(2)
C11 C10 H9 120.1
C9 C10 H9 120.1
C10 C11 C12 120.5(2)
C10 C11 Cl1 119.60(19)
C12 C11 Cl1 119.88(18)
C11 C12 C13 119.8(2)
C11 C12 H11 120.1
C13 C12 H11 120.1
C12 C13 C8 121.0(2)
C12 C13 H12 119.5
C8 C13 H12 119.5
C15 C14 O1 111.8(3)
C15 C14 H14A 109.2
O1 C14 H14A 109.2
C15 C14 H14B 109.2
O1 C14 H14B 109.2
H14A C14 H14B 107.9
C14 C15 H15A 109.5
C14 C15 H15B 109.5
H15A C15 H15B 109.5
C14 C15 H15C 109.5
H15A C15 H15C 109.5
H15B C15 H15C 109.5
C17 C16 O3 111.6(4)
C17 C16 H16A 109.3
O3 C16 H16A 109.3
C17 C16 H16B 109.3
O3 C16 H16B 109.3
H16A C16 H16B 108.0
C16 C17 H17A 109.5
C16 C17 H17B 109.5
H17A C17 H17B 109.5
C16 C17 H17C 109.5
H17A C17 H17C 109.5
H17B C17 H17C 109.5
N2 C19 H19A 109.5
N2 C19 H19B 109.5
H19A C19 H19B 109.5
N2 C19 H19C 109.5
H19A C19 H19C 109.5
H19B C19 H19C 109.5
N2 C20 H20A 109.5
N2 C20 H20B 109.5
H20A C20 H20B 109.5
N2 C20 H20C 109.5
H20A C20 H20C 109.5
H20B C20 H20C 109.5
O9 C21 N2 126.9(3)
O9 C21 H21 116.5
N2 C21 H21 116.5
C8 N1 C7 119.49(17)
C8 N1 H1A 109(2)
C7 N1 H1A 120.2(19)
C21 N2 C19 121.2(3)
C21 N2 C20 122.2(3)
C19 N2 C20 116.6(3)
C14 O1 P1 125.2(2)
C16 O3 P1 119.8(2)
C3 O4 H4 109.5
O2 P1 O1 114.07(11)
O2 P1 O3 115.77(13)
O1 P1 O3 104.04(12)
O2 P1 C7 115.27(11)
O1 P1 C7 104.53(10)
O3 P1 C7 101.57(10)

loop_
_geom_bond_atom_site_label_1
_geom_bond_atom_site_label_2
_geom_bond_distance
C1 C2 1.381(3)
C1 C6 1.392(3)
C1 C7 1.517(3)
C2 C4 1.386(3)
C2 H2 0.9300
C3 O4 1.365(3)
C3 C4 1.381(3)
C3 C5 1.386(3)
C4 H4A 0.9300
C5 C6 1.372(3)
C5 H5 0.9300
C6 H6 0.9300
C7 N1 1.455(3)
C7 P1 1.812(2)
C7 H7 0.9800
C8 N1 1.387(3)
C8 C9 1.391(3)
C8 C13 1.401(3)
C9 C10 1.384(3)
C9 H13 0.9300
C10 C11 1.375(3)
C10 H9 0.9300
C11 C12 1.379(3)
C11 Cl1 1.747(2)
C12 C13 1.381(3)
C12 H11 0.9300
C13 H12 0.9300
C14 C15 1.452(5)
C14 O1 1.455(3)
C14 H14A 0.9700
C14 H14B 0.9700
C15 H15A 0.9600
C15 H15B 0.9600
C15 H15C 0.9600
C16 C17 1.412(6)
C16 O3 1.434(4)
C16 H16A 0.9700
C16 H16B 0.9700
C17 H17A 0.9600
C17 H17B 0.9600
C17 H17C 0.9600
C19 N2 1.438(4)
C19 H19A 0.9600
C19 H19B 0.9600
C19 H19C 0.9600
C20 N2 1.453(4)
C20 H20A 0.9600
C20 H20B 0.9600
C20 H20C 0.9600
C21 O9 1.222(4)
C21 N2 1.326(4)
C21 H21 0.9300
N1 H1A 0.79(3)
O1 P1 1.5592(18)
O2 P1 1.4568(18)
O3 P1 1.560(2)
O4 H4 0.8200

loop_
_geom_hbond_atom_site_label_D
_geom_hbond_atom_site_label_H
_geom_hbond_atom_site_label_A
_geom_hbond_site_symmetry_A
_geom_hbond_distance_DH
_geom_hbond_distance_HA
_geom_hbond_distance_DA
_geom_hbond_angle_DHA
O4 H4 O9 1_465 0.82 1.87 2.693(3) 176
N1 H1A O2 2_667 0.79(3) 2.19(3) 2.977(3) 174(3)
C7 H7 O4 1_655 0.98 2.53 3.502(3) 172
C9 H13 O2 2_667 0.93 2.54 3.304(3) 140

loop_
_geom_torsion_atom_site_label_1
_geom_torsion_atom_site_label_2
_geom_torsion_atom_site_label_3
_geom_torsion_atom_site_label_4
_geom_torsion
C6 C1 C2 C4 1.1(3)
C7 C1 C2 C4 -177.80(19)
O4 C3 C4 C2 179.6(2)
C5 C3 C4 C2 -0.5(3)
C1 C2 C4 C3 -0.3(3)
O4 C3 C5 C6 -179.6(2)
C4 C3 C5 C6 0.5(3)
C3 C5 C6 C1 0.3(3)
C2 C1 C6 C5 -1.1(3)
C7 C1 C6 C5 177.8(2)
C2 C1 C7 N1 -130.6(2)
C6 C1 C7 N1 50.6(2)
C2 C1 C7 P1 106.19(19)
C6 C1 C7 P1 -72.6(2)
N1 C8 C9 C10 -178.4(2)
C13 C8 C9 C10 -0.3(3)
C8 C9 C10 C11 0.3(3)
C9 C10 C11 C12 0.0(4)
C9 C10 C11 Cl1 -179.24(18)
C10 C11 C12 C13 -0.3(4)
Cl1 C11 C12 C13 178.91(19)
C11 C12 C13 C8 0.3(4)
N1 C8 C13 C12 178.1(2)
C9 C8 C13 C12 -0.1(3)
C9 C8 N1 C7 -152.9(2)
C13 C8 N1 C7 29.0(3)
C1 C7 N1 C8 59.6(2)
P1 C7 N1 C8 -176.39(16)
O9 C21 N2 C19 -1.1(5)
O9 C21 N2 C20 179.8(3)
C15 C14 O1 P1 -112.5(3)
C17 C16 O3 P1 150.0(4)
C14 O1 P1 O2 -3.4(3)
C14 O1 P1 O3 -130.5(2)
C14 O1 P1 C7 123.4(2)
C16 O3 P1 O2 -55.8(4)
C16 O3 P1 O1 70.2(4)
C16 O3 P1 C7 178.5(4)
N1 C7 P1 O2 -56.14(19)
C1 C7 P1 O2 70.60(18)
N1 C7 P1 O1 177.83(14)
C1 C7 P1 O1 -55.43(16)
N1 C7 P1 O3 69.84(17)
C1 C7 P1 O3 -163.43(15)
